data_1542331
loop_
_publ_author_name
'Mukai, Tomohiro'
'Nishikawa, Keiko'

_publ_contact_author_address
;
Department of Chemistry, Faculty of Letters,
Keio University
Hiyoshi, Kohoku-ku, Yokohama 223-8521, Japan
;
_publ_contact_author_email mukai-t@flet.keio.ac.jp
_publ_contact_author_fax +81-45-566-1314
_publ_contact_author_name 'Tomohiro Mukai'
_publ_contact_author_phone +81-45-566-1309
_publ_section_title
;
 Halogen Bonding and Hydrogen Bonding in
 4,5-Diiodo-3-methyl-1-propylimidazolium Hexafluorophosphate
;
_journal_name_full 'X-ray Structure Analysis Online'
_journal_page_first 39
_journal_page_last 40
_journal_paper_doi 10.2116/xraystruct.26.39
_journal_volume 26
_journal_year 2010
_chemical_formula_moiety 'C7 H11 I2 N2, F6 P'
_chemical_formula_sum 'C7 H11 F6 I2 N2 P'
_chemical_formula_weight 521.95
_chemical_name_systematic '4,5-diiodo-3-methyl-1-propylimidazolium hexafluorophosphate'
_space_group_IT_number 14
_symmetry_cell_setting monoclinic
_symmetry_Int_Tables_number 14
_symmetry_space_group_name_Hall '-P 2ybc'
_symmetry_space_group_name_H-M 'P 1 21/c 1'
_atom_sites_solution_hydrogens geom
_atom_sites_solution_primary direct
_atom_sites_solution_secondary difmap
_audit_creation_method SHELXL-97
_cell_angle_alpha 90.00
_cell_angle_beta 107.1410(10)
_cell_angle_gamma 90.00
_cell_formula_units_Z 4
_cell_length_a 11.5373(6)
_cell_length_b 8.6305(5)
_cell_length_c 15.3770(8)
_cell_measurement_reflns_used 8754
_cell_measurement_temperature 173
_cell_measurement_theta_max 27.89
_cell_measurement_theta_min 2.77
_cell_volume 1463.12(14)
_computing_cell_refinement 'Bruker SMART'
_computing_data_collection 'Bruker SMART'
_computing_data_reduction 'Bruker SAINT'
_computing_molecular_graphics 'Bruker SHELXTL'
_computing_publication_material 'Bruker SHELXTL'
_computing_structure_refinement 'SHELXL-97 (Sheldrick, 1997)'
_computing_structure_solution 'SHELXS-97 (Sheldrick, 1990)'
_diffrn_ambient_temperature 173
_diffrn_detector_area_resol_mean 8.333
_diffrn_measured_fraction_theta_full 0.998
_diffrn_measured_fraction_theta_max 0.904
_diffrn_measurement_device_type 'APEX II CCD area detector'
_diffrn_measurement_method 'phi and omega scans'
_diffrn_radiation_monochromator graphite
_diffrn_radiation_type MoK\a
_diffrn_radiation_wavelength 0.71073
_diffrn_reflns_av_R_equivalents 0.0257
_diffrn_reflns_av_sigmaI/netI 0.0170
_diffrn_reflns_limit_h_max 12
_diffrn_reflns_limit_h_min -14
_diffrn_reflns_limit_k_max 11
_diffrn_reflns_limit_k_min -11
_diffrn_reflns_limit_l_max 20
_diffrn_reflns_limit_l_min -15
_diffrn_reflns_number 24102
_diffrn_reflns_theta_full 25.00
_diffrn_reflns_theta_max 28.58
_diffrn_reflns_theta_min 1.85
_diffrn_source 'fine-focus sealed tube'
_diffrn_standards_decay_% 0
_diffrn_standards_interval_count .
_diffrn_standards_interval_time .
_diffrn_standards_number 0
_exptl_absorpt_coefficient_mu 4.458
_exptl_absorpt_correction_T_max 0.6641
_exptl_absorpt_correction_T_min 0.3482
_exptl_absorpt_correction_type empirical
_exptl_absorpt_process_details 'SADABS Sheldrick 1996'
_exptl_crystal_colour colourless
_exptl_crystal_density_diffrn 2.370
_exptl_crystal_density_method 'not measured'
_exptl_crystal_description plate
_exptl_crystal_F_000 968
_exptl_crystal_size_max 0.30
_exptl_crystal_size_mid 0.10
_exptl_crystal_size_min 0.10
_refine_diff_density_max 0.828
_refine_diff_density_min -0.602
_refine_diff_density_rms 0.145
_refine_ls_extinction_method none
_refine_ls_goodness_of_fit_ref 1.071
_refine_ls_hydrogen_treatment constr
_refine_ls_matrix_type full
_refine_ls_number_parameters 165
_refine_ls_number_reflns 3377
_refine_ls_number_restraints 0
_refine_ls_restrained_S_all 1.071
_refine_ls_R_factor_all 0.0356
_refine_ls_R_factor_gt 0.0291
_refine_ls_shift/su_max 0.002
_refine_ls_shift/su_mean 0.000
_refine_ls_structure_factor_coef Fsqd
_refine_ls_weighting_details 'calc w=1/[\s^2^(Fo^2^)+(0.0142P)^2^+9.3786P] where P=(Fo^2^+2Fc^2^)/3'
_refine_ls_weighting_scheme calc
_refine_ls_wR_factor_gt 0.0590
_refine_ls_wR_factor_ref 0.0629
_reflns_number_gt 3039
_reflns_number_total 3377
_reflns_threshold_expression >2sigma(I)
_cod_data_source_file 26_39_1.cif
_cod_data_source_block i2pmimpf6
_cod_original_sg_symbol_H-M 'P 21/c'
_cod_database_code 1542331

loop_
_symmetry_equiv_pos_as_xyz
'x, y, z'
'-x, y+1/2, -z+1/2'
'-x, -y, -z'
'x, -y-1/2, z-1/2'

loop_
_atom_site_label
_atom_site_type_symbol
_atom_site_fract_x
_atom_site_fract_y
_atom_site_fract_z
_atom_site_U_iso_or_equiv
_atom_site_adp_type
_atom_site_occupancy
_atom_site_symmetry_multiplicity
_atom_site_calc_flag
_atom_site_refinement_flags
_atom_site_disorder_assembly
_atom_site_disorder_group
P1 P 0.32835(9) 0.11559(13) 0.15430(7) 0.0195(2) Uani 1 1 d . . .
I1 I 1.02799(2) 0.05063(3) 0.246674(19) 0.02492(8) Uani 1 1 d . . .
I2 I 0.99900(2) 0.23719(3) 0.474709(18) 0.02331(8) Uani 1 1 d . . .
F1 F 0.2659(3) 0.0767(4) 0.05008(19) 0.0484(8) Uani 1 1 d . . .
F2 F 0.2488(3) -0.0180(4) 0.1810(2) 0.0438(7) Uani 1 1 d . . .
F5 F 0.4314(2) -0.0090(4) 0.1567(2) 0.0444(8) Uani 1 1 d . . .
F3 F 0.3899(3) 0.1523(4) 0.25951(19) 0.0433(7) Uani 1 1 d . . .
F6 F 0.2231(3) 0.2383(3) 0.1518(2) 0.0404(7) Uani 1 1 d . . .
F4 F 0.4070(3) 0.2481(4) 0.1293(3) 0.0560(9) Uani 1 1 d . . .
N2 N 0.7627(3) 0.0270(4) 0.2413(2) 0.0204(7) Uani 1 1 d . . .
N1 N 0.7459(3) 0.1288(4) 0.3657(2) 0.0178(7) Uani 1 1 d . . .
C7 C 0.6516(5) 0.1192(7) 0.5829(3) 0.0429(13) Uani 1 1 d . . .
H7A H 0.6994 0.2074 0.6144 0.064 Uiso 1 1 calc R . .
H7B H 0.6529 0.0364 0.6269 0.064 Uiso 1 1 calc R . .
H7C H 0.5677 0.1522 0.5544 0.064 Uiso 1 1 calc R . .
C3 C 0.8671(3) 0.1395(5) 0.3687(3) 0.0167(7) Uani 1 1 d . . .
C1 C 0.6860(4) 0.0599(5) 0.2877(3) 0.0215(8) Uani 1 1 d . . .
H1 H 0.6016 0.0381 0.2685 0.026 Uiso 1 1 calc R . .
C2 C 0.8777(3) 0.0758(5) 0.2912(3) 0.0179(8) Uani 1 1 d . . .
C4 C 0.7305(4) -0.0553(6) 0.1536(3) 0.0283(9) Uani 1 1 d . . .
H4A H 0.7640 -0.1605 0.1627 0.042 Uiso 1 1 calc R . .
H4B H 0.7641 0.0004 0.1110 0.042 Uiso 1 1 calc R . .
H4C H 0.6420 -0.0607 0.1287 0.042 Uiso 1 1 calc R . .
C5 C 0.6900(4) 0.1789(5) 0.4356(3) 0.0230(8) Uani 1 1 d . . .
H5A H 0.6025 0.1978 0.4066 0.028 Uiso 1 1 calc R . .
H5B H 0.7274 0.2778 0.4624 0.028 Uiso 1 1 calc R . .
C6 C 0.7051(4) 0.0602(5) 0.5108(3) 0.0280(9) Uani 1 1 d . . .
H6A H 0.6642 -0.0374 0.4849 0.034 Uiso 1 1 calc R . .
H6B H 0.7923 0.0377 0.5386 0.034 Uiso 1 1 calc R . .

loop_
_atom_site_aniso_label
_atom_site_aniso_U_11
_atom_site_aniso_U_22
_atom_site_aniso_U_33
_atom_site_aniso_U_23
_atom_site_aniso_U_13
_atom_site_aniso_U_12
P1 0.0158(5) 0.0217(5) 0.0206(5) 0.0003(4) 0.0045(4) 0.0003(4)
I1 0.02160(14) 0.02993(15) 0.02637(14) -0.00383(11) 0.01193(11) -0.00243(11)
I2 0.02113(14) 0.02505(14) 0.02070(14) -0.00399(10) 0.00143(10) -0.00319(10)
F1 0.058(2) 0.058(2) 0.0223(14) -0.0058(14) 0.0013(13) 0.0186(17)
F2 0.0423(17) 0.0345(16) 0.061(2) -0.0066(15) 0.0243(15) -0.0160(14)
F5 0.0211(13) 0.0395(17) 0.063(2) -0.0180(15) -0.0025(13) 0.0083(12)
F3 0.0504(18) 0.0422(17) 0.0266(14) -0.0100(13) -0.0052(13) 0.0012(15)
F6 0.0300(15) 0.0368(16) 0.0500(18) -0.0112(14) 0.0049(13) 0.0108(13)
F4 0.059(2) 0.0418(19) 0.083(3) 0.0101(18) 0.046(2) -0.0117(16)
N2 0.0178(16) 0.0249(18) 0.0169(16) -0.0003(14) 0.0028(13) 0.0000(14)
N1 0.0153(15) 0.0213(17) 0.0166(15) -0.0007(13) 0.0045(12) 0.0020(13)
C7 0.050(3) 0.056(4) 0.031(3) 0.007(2) 0.025(2) 0.009(3)
C3 0.0141(17) 0.0180(18) 0.0184(18) 0.0007(15) 0.0056(14) 0.0000(14)
C1 0.0168(19) 0.026(2) 0.0205(19) 0.0006(16) 0.0035(15) 0.0017(16)
C2 0.0130(17) 0.023(2) 0.0173(18) -0.0005(15) 0.0044(14) -0.0010(15)
C4 0.029(2) 0.031(2) 0.021(2) -0.0042(18) 0.0015(17) -0.0007(19)
C5 0.025(2) 0.026(2) 0.022(2) 0.0031(17) 0.0123(17) 0.0070(17)
C6 0.032(2) 0.028(2) 0.029(2) 0.0026(18) 0.0170(19) 0.0009(19)

loop_
_atom_type_symbol
_atom_type_description
_atom_type_scat_dispersion_real
_atom_type_scat_dispersion_imag
_atom_type_scat_source
C C 0.0033 0.0016 'International Tables Vol C Tables 4.2.6.8 and 6.1.1.4'
H H 0.0000 0.0000 'International Tables Vol C Tables 4.2.6.8 and 6.1.1.4'
N N 0.0061 0.0033 'International Tables Vol C Tables 4.2.6.8 and 6.1.1.4'
F F 0.0171 0.0103 'International Tables Vol C Tables 4.2.6.8 and 6.1.1.4'
P P 0.1023 0.0942 'International Tables Vol C Tables 4.2.6.8 and 6.1.1.4'
I I -0.4742 1.8119 'International Tables Vol C Tables 4.2.6.8 and 6.1.1.4'

loop_
_geom_angle_atom_site_label_1
_geom_angle_atom_site_label_2
_geom_angle_atom_site_label_3
_geom_angle
_geom_angle_site_symmetry_1
_geom_angle_site_symmetry_3
F4 P1 F1 91.7(2) . .
F4 P1 F5 90.94(18) . .
F1 P1 F5 89.70(17) . .
F4 P1 F3 89.2(2) . .
F1 P1 F3 179.0(2) . .
F5 P1 F3 90.24(17) . .
F4 P1 F2 179.2(2) . .
F1 P1 F2 89.00(19) . .
F5 P1 F2 89.31(18) . .
F3 P1 F2 90.05(18) . .
F4 P1 F6 90.08(18) . .
F1 P1 F6 90.02(17) . .
F5 P1 F6 178.95(18) . .
F3 P1 F6 90.03(17) . .
F2 P1 F6 89.67(17) . .
C1 N2 C2 108.6(3) . .
C1 N2 C4 124.8(4) . .
C2 N2 C4 126.5(3) . .
C1 N1 C3 107.9(3) . .
C1 N1 C5 124.5(3) . .
C3 N1 C5 127.6(3) . .
C6 C7 H7A 109.5 . .
C6 C7 H7B 109.5 . .
H7A C7 H7B 109.5 . .
C6 C7 H7C 109.5 . .
H7A C7 H7C 109.5 . .
H7B C7 H7C 109.5 . .
C2 C3 N1 107.2(3) . .
C2 C3 I2 129.0(3) . .
N1 C3 I2 123.8(3) . .
N2 C1 N1 109.3(4) . .
N2 C1 H1 125.4 . .
N1 C1 H1 125.4 . .
C3 C2 N2 106.9(3) . .
C3 C2 I1 129.9(3) . .
N2 C2 I1 123.1(3) . .
N2 C4 H4A 109.5 . .
N2 C4 H4B 109.5 . .
H4A C4 H4B 109.5 . .
N2 C4 H4C 109.5 . .
H4A C4 H4C 109.5 . .
H4B C4 H4C 109.5 . .
N1 C5 C6 112.5(3) . .
N1 C5 H5A 109.1 . .
C6 C5 H5A 109.1 . .
N1 C5 H5B 109.1 . .
C6 C5 H5B 109.1 . .
H5A C5 H5B 107.8 . .
C7 C6 C5 110.7(4) . .
C7 C6 H6A 109.5 . .
C5 C6 H6A 109.5 . .
C7 C6 H6B 109.5 . .
C5 C6 H6B 109.5 . .
H6A C6 H6B 108.1 . .

loop_
_geom_bond_atom_site_label_1
_geom_bond_atom_site_label_2
_geom_bond_distance
_geom_bond_site_symmetry_2
P1 F4 1.576(3) .
P1 F1 1.587(3) .
P1 F5 1.595(3) .
P1 F3 1.595(3) .
P1 F2 1.601(3) .
P1 F6 1.603(3) .
I1 C2 2.055(4) .
I2 C3 2.055(4) .
N2 C1 1.320(5) .
N2 C2 1.387(5) .
N2 C4 1.472(5) .
N1 C1 1.335(5) .
N1 C3 1.389(5) .
N1 C5 1.471(5) .
C7 C6 1.508(6) .
C7 H7A 0.9800 .
C7 H7B 0.9800 .
C7 H7C 0.9800 .
C3 C2 1.350(5) .
C1 H1 0.9500 .
C4 H4A 0.9800 .
C4 H4B 0.9800 .
C4 H4C 0.9800 .
C5 C6 1.516(6) .
C5 H5A 0.9900 .
C5 H5B 0.9900 .
C6 H6A 0.9900 .
C6 H6B 0.9900 .

loop_
_geom_torsion_atom_site_label_1
_geom_torsion_atom_site_label_2
_geom_torsion_atom_site_label_3
_geom_torsion_atom_site_label_4
_geom_torsion
_geom_torsion_site_symmetry_1
_geom_torsion_site_symmetry_2
_geom_torsion_site_symmetry_3
_geom_torsion_site_symmetry_4
C1 N1 C3 C2 0.0(5) . . . .
C5 N1 C3 C2 178.4(4) . . . .
C1 N1 C3 I2 179.8(3) . . . .
C5 N1 C3 I2 -1.8(6) . . . .
C2 N2 C1 N1 0.2(5) . . . .
C4 N2 C1 N1 177.3(4) . . . .
C3 N1 C1 N2 -0.1(5) . . . .
C5 N1 C1 N2 -178.6(4) . . . .
N1 C3 C2 N2 0.1(4) . . . .
I2 C3 C2 N2 -179.7(3) . . . .
N1 C3 C2 I1 179.5(3) . . . .
I2 C3 C2 I1 -0.3(6) . . . .
C1 N2 C2 C3 -0.2(5) . . . .
C4 N2 C2 C3 -177.3(4) . . . .
C1 N2 C2 I1 -179.7(3) . . . .
C4 N2 C2 I1 3.3(6) . . . .
C1 N1 C5 C6 96.1(5) . . . .
C3 N1 C5 C6 -82.1(5) . . . .
N1 C5 C6 C7 177.4(4) . . . .
